data_1563788
loop_
_publ_author_name
'Zakharova, Elena Yu.'
'Dobroljubov, Egor O.'
'Kazakov, Sergey M.'
'Khrustalev, Victor N.'
'Kuznetsov, Alexey N.'

_publ_section_title
;
 Ternary palladium -- Group 12 metal compounds of the Pd5TlAs-type: A case
 study
;
_journal_name_full 'Journal of Solid State Chemistry'
_journal_page_first 217
_journal_page_last 225
_journal_paper_doi 10.1016/j.jssc.2019.05.009
_journal_volume 276
_journal_year 2019
_chemical_formula_moiety 'Pd5 Se Zn'
_chemical_formula_sum 'Pd5 Se Zn'
_chemical_formula_weight 676.35
_space_group_crystal_system tetragonal
_space_group_IT_number 123
_space_group_name_Hall '-P 4 2'
_space_group_name_H-M_alt 'P 4/m m m'
_atom_sites_solution_hydrogens .
_atom_sites_solution_primary difmap
_atom_sites_solution_secondary difmap
_audit_creation_method SHELXL-2013
_cell_angle_alpha 90
_cell_angle_beta 90
_cell_angle_gamma 90
_cell_formula_units_Z 1
_cell_length_a 3.9360(6)
_cell_length_b 3.9360(6)
_cell_length_c 6.9130(14)
_cell_measurement_reflns_used 300
_cell_measurement_temperature 100(2)
_cell_measurement_theta_max 30.0
_cell_measurement_theta_min 6.0
_cell_volume 107.10(3)
_computing_cell_refinement 'iMosflm (Battye et al., 2011)'
_computing_data_collection 'Marccd (Doyle, 2011)'
_computing_data_reduction iMosflm
_computing_molecular_graphics 'SHELXTL (Sheldrick, 2015)'
_computing_publication_material SHELXTL
_computing_structure_refinement 'SHELXL (Sheldrick, 2015)'
_computing_structure_solution 'SHELXT (Sheldrick, 2015)'
_diffrn_ambient_temperature 100(2)
_diffrn_measured_fraction_theta_full 0.800
_diffrn_measured_fraction_theta_max 0.818
_diffrn_measurement_device_type 'Rayonix SX165 CCD'
_diffrn_measurement_method '/f scan'
_diffrn_radiation_type synchrotron
_diffrn_radiation_wavelength 0.80246
_diffrn_reflns_av_R_equivalents 0.1197
_diffrn_reflns_av_unetI/netI 0.1216
_diffrn_reflns_Laue_measured_fraction_full 0.800
_diffrn_reflns_Laue_measured_fraction_max 0.818
_diffrn_reflns_limit_h_max 5
_diffrn_reflns_limit_h_min -5
_diffrn_reflns_limit_k_max 4
_diffrn_reflns_limit_k_min -5
_diffrn_reflns_limit_l_max 8
_diffrn_reflns_limit_l_min -7
_diffrn_reflns_number 490
_diffrn_reflns_point_group_measured_fraction_full 0.800
_diffrn_reflns_point_group_measured_fraction_max 0.818
_diffrn_reflns_theta_full 28.782
_diffrn_reflns_theta_max 30.863
_diffrn_reflns_theta_min 5.851
_exptl_absorpt_coefficient_mu 46.968
_exptl_absorpt_correction_T_max 0.360
_exptl_absorpt_correction_T_min 0.060
_exptl_absorpt_correction_type multi-scan
_exptl_absorpt_process_details 'Scala (Evans, 2006)'
_exptl_crystal_colour black
_exptl_crystal_density_diffrn 10.487
_exptl_crystal_description prism
_exptl_crystal_F_000 294
_exptl_crystal_size_max 0.07
_exptl_crystal_size_mid 0.05
_exptl_crystal_size_min 0.02
_refine_diff_density_max 1.808
_refine_diff_density_min -1.154
_refine_diff_density_rms 0.376
_refine_ls_extinction_coef 0.030(3)
_refine_ls_extinction_expression Fc^*^=kFc[1+0.001xFc^2^\l^3^/sin(2\q)]^-1/4^
_refine_ls_extinction_method SHELXL
_refine_ls_goodness_of_fit_ref 0.915
_refine_ls_hydrogen_treatment undef
_refine_ls_matrix_type full
_refine_ls_number_parameters 12
_refine_ls_number_reflns 81
_refine_ls_number_restraints 0
_refine_ls_restrained_S_all 0.915
_refine_ls_R_factor_all 0.0362
_refine_ls_R_factor_gt 0.0361
_refine_ls_shift/su_max 0.000
_refine_ls_shift/su_mean 0.000
_refine_ls_structure_factor_coef Fsqd
_refine_ls_weighting_details 'w=1/[\s^2^(Fo^2^)] where P=(Fo^2^+2Fc^2^)/3'
_refine_ls_weighting_scheme calc
_refine_ls_wR_factor_gt 0.0802
_refine_ls_wR_factor_ref 0.0804
_reflns_Friedel_coverage 0.000
_reflns_Friedel_fraction_full .
_reflns_Friedel_fraction_max .
_reflns_number_gt 79
_reflns_number_total 81
_reflns_threshold_expression 'I > 2\s(I)'
_cod_data_source_file JSSC-2019-276-217.cif
_cod_data_source_block Pd5ZnSe
_cod_original_cell_volume 107.10(4)
_cod_database_code 1563788
_shelx_space_group_comment
;
The symmetry employed for this shelxl refinement is uniquely defined
by the following loop, which should always be used as a source of
symmetry information in preference to the above space-group names.
They are only intended as comments.
;
_shelx_estimated_absorpt_t_min 0.135
_shelx_estimated_absorpt_t_max 0.449
_shelxl_version_number 2013-4

loop_
_space_group_symop_operation_xyz
'x, y, z'
'-x, -y, z'
'-y, x, z'
'y, -x, z'
'-x, y, -z'
'x, -y, -z'
'y, x, -z'
'-y, -x, -z'
'-x, -y, -z'
'x, y, -z'
'y, -x, -z'
'-y, x, -z'
'x, -y, z'
'-x, y, z'
'-y, -x, z'
'y, x, z'

loop_
_atom_site_label
_atom_site_type_symbol
_atom_site_fract_x
_atom_site_fract_y
_atom_site_fract_z
_atom_site_U_iso_or_equiv
_atom_site_adp_type
_atom_site_occupancy
_atom_site_site_symmetry_order
_atom_site_calc_flag
_atom_site_refinement_flags_posn
_atom_site_refinement_flags_adp
_atom_site_refinement_flags_occupancy
_atom_site_disorder_assembly
_atom_site_disorder_group
Pd1 Pd 0.5000 1.0000 0.7262(2) 0.0163(6) Uani 1 4 d S T P . .
Pd2 Pd 1.0000 1.0000 1.0000 0.0145(6) Uani 1 16 d S T P . .
Zn1 Zn 0.5000 0.5000 1.0000 0.0134(8) Uani 1 16 d S T P . .
Se1 Se 0.0000 1.0000 0.5000 0.0157(7) Uani 1 16 d S T P . .

loop_
_atom_site_aniso_label
_atom_site_aniso_U_11
_atom_site_aniso_U_22
_atom_site_aniso_U_33
_atom_site_aniso_U_23
_atom_site_aniso_U_13
_atom_site_aniso_U_12
Pd1 0.0109(7) 0.0119(7) 0.0262(11) 0.000 0.000 0.000
Pd2 0.0129(7) 0.0129(7) 0.0177(12) 0.000 0.000 0.000
Zn1 0.0118(8) 0.0118(8) 0.0167(18) 0.000 0.000 0.000
Se1 0.0121(7) 0.0121(7) 0.0228(13) 0.000 0.000 0.000

loop_
_atom_type_symbol
_atom_type_description
_atom_type_scat_dispersion_real
_atom_type_scat_dispersion_imag
_atom_type_scat_source
Pd Pd -0.7210 1.2590 'International Tables Vol C Tables 4.2.6.8 and 6.1.1.4'
Zn Zn 0.1910 1.7750 'International Tables Vol C Tables 4.2.6.8 and 6.1.1.4'
Se Se -0.6070 2.6830 'International Tables Vol C Tables 4.2.6.8 and 6.1.1.4'

loop_
_geom_angle_atom_site_label_1
_geom_angle_atom_site_label_2
_geom_angle_atom_site_label_3
_geom_angle
_geom_angle_site_symmetry_1
_geom_angle_site_symmetry_3
Se1 Pd1 Se1 103.06(5) . 1_655
Se1 Pd1 Zn1 115.546(9) . 1_565
Se1 Pd1 Zn1 115.546(9) 1_655 1_565
Se1 Pd1 Pd2 174.58(5) . .
Se1 Pd1 Pd2 82.353(15) 1_655 .
Zn1 Pd1 Pd2 61.28(3) 1_565 .
Se1 Pd1 Zn1 115.546(9) . .
Se1 Pd1 Zn1 115.546(9) 1_655 .
Zn1 Pd1 Zn1 92.23(5) 1_565 .
Pd2 Pd1 Zn1 61.28(3) . .
Se1 Pd1 Pd2 82.353(15) . 1_455
Se1 Pd1 Pd2 174.58(5) 1_655 1_455
Zn1 Pd1 Pd2 61.28(3) 1_565 1_455
Pd2 Pd1 Pd2 92.23(5) . 1_455
Zn1 Pd1 Pd2 61.28(3) . 1_455
Se1 Pd1 Pd1 56.383(14) . 3_655
Se1 Pd1 Pd1 123.616(14) 1_655 3_655
Zn1 Pd1 Pd1 120.640(13) 1_565 3_655
Pd2 Pd1 Pd1 120.640(13) . 3_655
Zn1 Pd1 Pd1 59.361(13) . 3_655
Pd2 Pd1 Pd1 59.361(13) 1_455 3_655
Se1 Pd1 Pd1 123.616(14) . 3_765
Se1 Pd1 Pd1 56.383(14) 1_655 3_765
Zn1 Pd1 Pd1 59.361(13) 1_565 3_765
Pd2 Pd1 Pd1 59.361(13) . 3_765
Zn1 Pd1 Pd1 120.640(13) . 3_765
Pd2 Pd1 Pd1 120.640(13) 1_455 3_765
Pd1 Pd1 Pd1 180.0 3_655 3_765
Se1 Pd1 Pd1 56.383(14) . 3_665
Se1 Pd1 Pd1 123.616(14) 1_655 3_665
Zn1 Pd1 Pd1 59.361(13) 1_565 3_665
Pd2 Pd1 Pd1 120.640(13) . 3_665
Zn1 Pd1 Pd1 120.640(13) . 3_665
Pd2 Pd1 Pd1 59.361(13) 1_455 3_665
Pd1 Pd1 Pd1 90.0 3_655 3_665
Pd1 Pd1 Pd1 90.0 3_765 3_665
Se1 Pd1 Pd1 123.616(14) . 3_755
Se1 Pd1 Pd1 56.383(14) 1_655 3_755
Zn1 Pd1 Pd1 120.640(13) 1_565 3_755
Pd2 Pd1 Pd1 59.361(13) . 3_755
Zn1 Pd1 Pd1 59.361(13) . 3_755
Pd2 Pd1 Pd1 120.640(13) 1_455 3_755
Pd1 Pd1 Pd1 90.0 3_655 3_755
Pd1 Pd1 Pd1 90.0 3_765 3_755
Pd1 Pd1 Pd1 180.0 3_665 3_755
Se1 Pd1 Pd1 51.53(3) . 9_676
Se1 Pd1 Pd1 51.53(3) 1_655 9_676
Zn1 Pd1 Pd1 133.89(2) 1_565 9_676
Pd2 Pd1 Pd1 133.89(2) . 9_676
Zn1 Pd1 Pd1 133.89(2) . 9_676
Pd2 Pd1 Pd1 133.89(2) 1_455 9_676
Pd1 Pd1 Pd1 90.0 3_655 9_676
Pd1 Pd1 Pd1 90.0 3_765 9_676
Pd1 Pd1 Pd1 90.0 3_665 9_676
Pd1 Pd1 Pd1 90.0 3_755 9_676
Pd1 Pd2 Pd1 118.72(3) . 11_577
Pd1 Pd2 Pd1 61.28(3) . 3_755
Pd1 Pd2 Pd1 180.0 11_577 3_755
Pd1 Pd2 Pd1 180.00(4) . 9_777
Pd1 Pd2 Pd1 61.28(3) 11_577 9_777
Pd1 Pd2 Pd1 118.72(3) 3_755 9_777
Pd1 Pd2 Pd1 118.72(3) . 11_567
Pd1 Pd2 Pd1 92.23(5) 11_577 11_567
Pd1 Pd2 Pd1 87.77(5) 3_755 11_567
Pd1 Pd2 Pd1 61.28(3) 9_777 11_567
Pd1 Pd2 Pd1 87.77(5) . 9_677
Pd1 Pd2 Pd1 61.28(3) 11_577 9_677
Pd1 Pd2 Pd1 118.72(3) 3_755 9_677
Pd1 Pd2 Pd1 92.23(5) 9_777 9_677
Pd1 Pd2 Pd1 61.28(3) 11_567 9_677
Pd1 Pd2 Pd1 92.23(5) . 1_655
Pd1 Pd2 Pd1 118.72(3) 11_577 1_655
Pd1 Pd2 Pd1 61.28(3) 3_755 1_655
Pd1 Pd2 Pd1 87.77(5) 9_777 1_655
Pd1 Pd2 Pd1 118.72(3) 11_567 1_655
Pd1 Pd2 Pd1 180.0 9_677 1_655
Pd1 Pd2 Pd1 61.28(3) . 3_765
Pd1 Pd2 Pd1 87.77(5) 11_577 3_765
Pd1 Pd2 Pd1 92.23(5) 3_755 3_765
Pd1 Pd2 Pd1 118.72(3) 9_777 3_765
Pd1 Pd2 Pd1 180.0 11_567 3_765
Pd1 Pd2 Pd1 118.72(3) 9_677 3_765
Pd1 Pd2 Pd1 61.28(3) 1_655 3_765
Pd1 Pd2 Zn1 120.639(13) . 1_665
Pd1 Pd2 Zn1 59.361(13) 11_577 1_665
Pd1 Pd2 Zn1 120.639(13) 3_755 1_665
Pd1 Pd2 Zn1 59.361(13) 9_777 1_665
Pd1 Pd2 Zn1 120.639(13) 11_567 1_665
Pd1 Pd2 Zn1 120.639(13) 9_677 1_665
Pd1 Pd2 Zn1 59.361(13) 1_655 1_665
Pd1 Pd2 Zn1 59.361(13) 3_765 1_665
Pd1 Pd2 Zn1 59.361(13) . .
Pd1 Pd2 Zn1 120.639(13) 11_577 .
Pd1 Pd2 Zn1 59.361(13) 3_755 .
Pd1 Pd2 Zn1 120.639(13) 9_777 .
Pd1 Pd2 Zn1 59.361(13) 11_567 .
Pd1 Pd2 Zn1 59.361(13) 9_677 .
Pd1 Pd2 Zn1 120.639(13) 1_655 .
Pd1 Pd2 Zn1 120.639(13) 3_765 .
Zn1 Pd2 Zn1 180.0 1_665 .
Pd1 Pd2 Zn1 120.639(13) . 1_655
Pd1 Pd2 Zn1 120.639(13) 11_577 1_655
Pd1 Pd2 Zn1 59.361(13) 3_755 1_655
Pd1 Pd2 Zn1 59.361(13) 9_777 1_655
Pd1 Pd2 Zn1 59.361(13) 11_567 1_655
Pd1 Pd2 Zn1 120.639(13) 9_677 1_655
Pd1 Pd2 Zn1 59.361(13) 1_655 1_655
Pd1 Pd2 Zn1 120.639(13) 3_765 1_655
Zn1 Pd2 Zn1 90.0 1_665 1_655
Zn1 Pd2 Zn1 90.0 . 1_655
Pd1 Pd2 Zn1 59.361(13) . 1_565
Pd1 Pd2 Zn1 59.361(13) 11_577 1_565
Pd1 Pd2 Zn1 120.639(13) 3_755 1_565
Pd1 Pd2 Zn1 120.639(13) 9_777 1_565
Pd1 Pd2 Zn1 120.639(13) 11_567 1_565
Pd1 Pd2 Zn1 59.361(13) 9_677 1_565
Pd1 Pd2 Zn1 120.639(13) 1_655 1_565
Pd1 Pd2 Zn1 59.361(13) 3_765 1_565
Zn1 Pd2 Zn1 90.0 1_665 1_565
Zn1 Pd2 Zn1 90.0 . 1_565
Zn1 Pd2 Zn1 180.0 1_655 1_565
Pd1 Zn1 Pd1 118.72(3) . 11_567
Pd1 Zn1 Pd1 61.28(3) . 3_655
Pd1 Zn1 Pd1 180.0 11_567 3_655
Pd1 Zn1 Pd1 92.23(5) . 1_545
Pd1 Zn1 Pd1 118.72(3) 11_567 1_545
Pd1 Zn1 Pd1 61.28(3) 3_655 1_545
Pd1 Zn1 Pd1 87.77(5) . 9_677
Pd1 Zn1 Pd1 61.28(3) 11_567 9_677
Pd1 Zn1 Pd1 118.72(3) 3_655 9_677
Pd1 Zn1 Pd1 180.0 1_545 9_677
Pd1 Zn1 Pd1 118.72(3) . 11_467
Pd1 Zn1 Pd1 92.23(5) 11_567 11_467
Pd1 Zn1 Pd1 87.77(5) 3_655 11_467
Pd1 Zn1 Pd1 118.72(3) 1_545 11_467
Pd1 Zn1 Pd1 61.28(3) 9_677 11_467
Pd1 Zn1 Pd1 180.0 . 9_667
Pd1 Zn1 Pd1 61.28(3) 11_567 9_667
Pd1 Zn1 Pd1 118.72(3) 3_655 9_667
Pd1 Zn1 Pd1 87.77(5) 1_545 9_667
Pd1 Zn1 Pd1 92.23(5) 9_677 9_667
Pd1 Zn1 Pd1 61.28(3) 11_467 9_667
Pd1 Zn1 Pd1 61.28(3) . 3_755
Pd1 Zn1 Pd1 87.77(5) 11_567 3_755
Pd1 Zn1 Pd1 92.23(5) 3_655 3_755
Pd1 Zn1 Pd1 61.28(3) 1_545 3_755
Pd1 Zn1 Pd1 118.72(3) 9_677 3_755
Pd1 Zn1 Pd1 180.0 11_467 3_755
Pd1 Zn1 Pd1 118.72(3) 9_667 3_755
Pd1 Zn1 Pd2 120.639(13) . 1_445
Pd1 Zn1 Pd2 120.639(13) 11_567 1_445
Pd1 Zn1 Pd2 59.361(13) 3_655 1_445
Pd1 Zn1 Pd2 59.361(13) 1_545 1_445
Pd1 Zn1 Pd2 120.639(13) 9_677 1_445
Pd1 Zn1 Pd2 59.361(13) 11_467 1_445
Pd1 Zn1 Pd2 59.361(13) 9_667 1_445
Pd1 Zn1 Pd2 120.639(13) 3_755 1_445
Pd1 Zn1 Pd2 59.361(13) . .
Pd1 Zn1 Pd2 59.361(13) 11_567 .
Pd1 Zn1 Pd2 120.639(13) 3_655 .
Pd1 Zn1 Pd2 120.639(13) 1_545 .
Pd1 Zn1 Pd2 59.361(13) 9_677 .
Pd1 Zn1 Pd2 120.639(13) 11_467 .
Pd1 Zn1 Pd2 120.639(13) 9_667 .
Pd1 Zn1 Pd2 59.361(13) 3_755 .
Pd2 Zn1 Pd2 180.0 1_445 .
Pd1 Zn1 Pd2 59.361(13) . 1_455
Pd1 Zn1 Pd2 120.639(13) 11_567 1_455
Pd1 Zn1 Pd2 59.361(13) 3_655 1_455
Pd1 Zn1 Pd2 120.639(13) 1_545 1_455
Pd1 Zn1 Pd2 59.361(13) 9_677 1_455
Pd1 Zn1 Pd2 59.361(13) 11_467 1_455
Pd1 Zn1 Pd2 120.639(13) 9_667 1_455
Pd1 Zn1 Pd2 120.639(13) 3_755 1_455
Pd2 Zn1 Pd2 90.0 1_445 1_455
Pd2 Zn1 Pd2 90.0 . 1_455
Pd1 Zn1 Pd2 120.639(13) . 1_545
Pd1 Zn1 Pd2 59.361(13) 11_567 1_545
Pd1 Zn1 Pd2 120.639(13) 3_655 1_545
Pd1 Zn1 Pd2 59.361(13) 1_545 1_545
Pd1 Zn1 Pd2 120.639(13) 9_677 1_545
Pd1 Zn1 Pd2 120.639(13) 11_467 1_545
Pd1 Zn1 Pd2 59.361(13) 9_667 1_545
Pd1 Zn1 Pd2 59.361(13) 3_755 1_545
Pd2 Zn1 Pd2 90.0 1_445 1_545
Pd2 Zn1 Pd2 90.0 . 1_545
Pd2 Zn1 Pd2 180.0 1_455 1_545
Pd1 Se1 Pd1 180.00(5) 11_466 3_665
Pd1 Se1 Pd1 67.23(3) 11_466 9_576
Pd1 Se1 Pd1 112.77(3) 3_665 9_576
Pd1 Se1 Pd1 103.06(5) 11_466 11_476
Pd1 Se1 Pd1 76.94(5) 3_665 11_476
Pd1 Se1 Pd1 67.23(3) 9_576 11_476
Pd1 Se1 Pd1 67.23(3) 11_466 9_676
Pd1 Se1 Pd1 112.77(3) 3_665 9_676
Pd1 Se1 Pd1 103.06(5) 9_576 9_676
Pd1 Se1 Pd1 67.23(3) 11_476 9_676
Pd1 Se1 Pd1 76.94(5) 11_466 3_655
Pd1 Se1 Pd1 103.06(5) 3_665 3_655
Pd1 Se1 Pd1 112.77(3) 9_576 3_655
Pd1 Se1 Pd1 180.0 11_476 3_655
Pd1 Se1 Pd1 112.77(3) 9_676 3_655
Pd1 Se1 Pd1 112.77(3) 11_466 1_455
Pd1 Se1 Pd1 67.23(3) 3_665 1_455
Pd1 Se1 Pd1 76.94(5) 9_576 1_455
Pd1 Se1 Pd1 112.77(3) 11_476 1_455
Pd1 Se1 Pd1 180.0 9_676 1_455
Pd1 Se1 Pd1 67.23(3) 3_655 1_455
Pd1 Se1 Pd1 112.77(3) 11_466 .
Pd1 Se1 Pd1 67.23(3) 3_665 .
Pd1 Se1 Pd1 180.0 9_576 .
Pd1 Se1 Pd1 112.77(3) 11_476 .
Pd1 Se1 Pd1 76.94(5) 9_676 .
Pd1 Se1 Pd1 67.23(3) 3_655 .
Pd1 Se1 Pd1 103.06(5) 1_455 .

loop_
_geom_bond_atom_site_label_1
_geom_bond_atom_site_label_2
_geom_bond_distance
_geom_bond_site_symmetry_2
Pd1 Se1 2.5136(9) .
Pd1 Se1 2.5136(9) 1_655
Pd1 Zn1 2.7306(10) 1_565
Pd1 Pd2 2.7306(10) .
Pd1 Zn1 2.7306(10) .
Pd1 Pd2 2.7306(10) 1_455
Pd1 Pd1 2.7832(4) 3_655
Pd1 Pd1 2.7832(4) 3_765
Pd1 Pd1 2.7832(4) 3_665
Pd1 Pd1 2.7832(4) 3_755
Pd1 Pd1 3.127(3) 9_676
Pd2 Pd1 2.7306(10) 11_577
Pd2 Pd1 2.7306(10) 3_755
Pd2 Pd1 2.7306(10) 9_777
Pd2 Pd1 2.7306(10) 11_567
Pd2 Pd1 2.7306(10) 9_677
Pd2 Pd1 2.7306(10) 1_655
Pd2 Pd1 2.7306(10) 3_765
Pd2 Zn1 2.7832(4) 1_665
Pd2 Zn1 2.7832(4) .
Pd2 Zn1 2.7832(4) 1_655
Pd2 Zn1 2.7832(4) 1_565
Zn1 Pd1 2.7306(10) 11_567
Zn1 Pd1 2.7306(10) 3_655
Zn1 Pd1 2.7306(10) 1_545
Zn1 Pd1 2.7306(10) 9_677
Zn1 Pd1 2.7306(10) 11_467
Zn1 Pd1 2.7306(10) 9_667
Zn1 Pd1 2.7306(10) 3_755
Zn1 Pd2 2.7832(4) 1_445
Zn1 Pd2 2.7832(4) 1_455
Zn1 Pd2 2.7832(4) 1_545
Se1 Pd1 2.5136(9) 11_466
Se1 Pd1 2.5136(9) 3_665
Se1 Pd1 2.5136(9) 9_576
Se1 Pd1 2.5136(9) 11_476
Se1 Pd1 2.5136(9) 9_676
Se1 Pd1 2.5136(9) 3_655
Se1 Pd1 2.5136(9) 1_455
